data_2004475
loop_
_publ_author_name
'Halfpenny, J.'

_publ_section_title
;
 Trimethylammonium Trichlorostannate(II)
;
_journal_issue 2
_journal_name_full 'Acta Crystallographica Section C'
_journal_page_first 340
_journal_page_last 342
_journal_paper_doi 10.1107/S0108270195009668
_journal_volume 52
_journal_year 1996
_chemical_formula_moiety '[N H (C H3)3]+, (Cl3 Sn)-'
_chemical_formula_sum 'C3 H10 Cl3 N Sn'
_chemical_formula_weight 285.17
_chemical_name_systematic
;
trimethylammonium trichlorostannate(IV)
;
_space_group_crystal_system orthorhombic
_space_group_IT_number 36
_space_group_name_Hall 'C 2c -2'
_space_group_name_H-M_alt 'C m c 21'
_cell_angle_alpha 90.0
_cell_angle_beta 90.0
_cell_angle_gamma 90.0
_cell_formula_units_Z 4
_cell_length_a 9.53(1)
_cell_length_b 8.31(1)
_cell_length_c 12.39(1)
_cell_measurement_reflns_used 15
_cell_measurement_temperature 286
_cell_measurement_theta_max 25
_cell_measurement_theta_min 5
_cell_volume 981.2(18)
_computing_data_collection 'Stoe  STADI-2'
_computing_data_reduction 'DATR (Small, 1977)'
_computing_molecular_graphics 'SNOOPI (Davies, 1983)'
_computing_structure_refinement SHELX76
_computing_structure_solution 'SHELX76 (Sheldrick, 1976), Patterson'
_diffrn_ambient_temperature 288
_diffrn_measurement_device 'Stoe STADI-2 two-circle diffractometer'
_diffrn_measurement_method 'variable \w scan'
_diffrn_radiation_monochromator graphite
_diffrn_radiation_source 'fine focus X-ray tube'
_diffrn_radiation_type 'Mo  K\a'
_diffrn_radiation_wavelength 0.71073
_diffrn_reflns_av_R_equivalents 0.017
_diffrn_reflns_limit_h_max 11
_diffrn_reflns_limit_h_min 0
_diffrn_reflns_limit_k_max 10
_diffrn_reflns_limit_k_min 0
_diffrn_reflns_limit_l_max 16
_diffrn_reflns_limit_l_min 0
_diffrn_reflns_number 583
_diffrn_reflns_reduction_process SHELX76
_diffrn_reflns_theta_max 30.0
_diffrn_reflns_theta_min 3.0
_diffrn_standards_decay_% '<=5, corrected by interpolation'
_diffrn_standards_interval_count 20
_diffrn_standards_number 'one per layer'
_exptl_absorpt_coefficient_mu 3.11
_exptl_absorpt_correction_T_max .886
_exptl_absorpt_correction_T_min .330
_exptl_absorpt_correction_type 'integration (SHELX76)'
_exptl_crystal_colour 'pale yellow'
_exptl_crystal_density_diffrn 1.930
_exptl_crystal_density_meas 1.921
_exptl_crystal_density_method flotation
_exptl_crystal_description 'thin plates, tabular on (010)'
_exptl_crystal_F_000 544
_exptl_crystal_size_max 0.56
_exptl_crystal_size_mid 0.44
_exptl_crystal_size_min 0.039
_refine_diff_density_max 0.65
_refine_diff_density_min -0.45
_refine_ls_extinction_method none
_refine_ls_goodness_of_fit_obs 0.906
_refine_ls_hydrogen_treatment 'H-atom treatment: see text'
_refine_ls_matrix_type full
_refine_ls_number_constraints 3
_refine_ls_number_parameters 50
_refine_ls_number_reflns 552
_refine_ls_R_factor_obs 0.031
_refine_ls_shift/esd_max <0.001
_refine_ls_shift/esd_mean 0.0
_refine_ls_structure_factor_coef F
_refine_ls_weighting_scheme unit
_refine_ls_wR_factor_obs 0.031
_reflns_number_observed 552
_reflns_number_total 580
_reflns_observed_criterion >3\s(I)
_cod_data_source_file bm1018.cif
_cod_data_source_block sna
_cod_depositor_comments
;
 Changing the space group from 'P 2c -2' to 'C 2c -2' after consulting
 the original publication. All related space group information was changed
 accordingly.

 Antanas Vaitkus,
 2017-07-06
;
_cod_original_cell_volume 981(3)
_cod_original_formula_sum 'C3 H10 Cl3 N1 Sn1'
_cod_database_code 2004475

loop_
_space_group_symop_id
_space_group_symop_operation_xyz
1 x,y,z
2 -x,-y,z+1/2
3 -x,y,z
4 x,-y,z+1/2
5 x+1/2,y+1/2,z
6 -x+1/2,-y+1/2,z+1/2
7 -x+1/2,y+1/2,z
8 x+1/2,-y+1/2,z+1/2

loop_
_atom_site_aniso_label
_atom_site_aniso_U_11
_atom_site_aniso_U_22
_atom_site_aniso_U_33
_atom_site_aniso_U_12
_atom_site_aniso_U_13
_atom_site_aniso_U_23
Sn 0.0887(7) 0.0469(4) 0.0432(4) -.0070(10) 0.000 0.000
Cl1 0.121(4) 0.062(2) 0.048(2) 0.005(2) 0.000 0.000
Cl2 0.091(2) 0.0740(10) 0.091(2) -.004(3) 0.018(3) -.0120(10)

loop_
_atom_site_label
_atom_site_fract_x
_atom_site_fract_y
_atom_site_fract_z
_atom_site_U_iso_or_equiv
_atom_site_thermal_displace_type
_atom_site_calc_flag
_atom_site_calc_attached_atom
_atom_site_refinement_flags
Sn 0.0000 0.0390(1) 0.2500 0.0596(5) Uani ? ? S
Cl1 0.0000 0.0193(5) 0.4525(3) 0.077(4) Uani ? ? S
Cl2 0.1840(3) 0.2532(3) 0.2572(5) 0.085(2) Uani ? ? ?
N 0.000 0.565(1) -.027(1) 0.052(3) Uiso ? ? S
C2 0.117(2) 0.578(2) 0.043(1) 0.12(1) Uiso ? ? ?
C1 0.000 0.411(3) -.082(2) 0.11(1) Uiso ? ? S
H1 0.118 0.475 0.096 0.300(6) Uiso calc C2 ?
H2 0.107 0.686 0.090 0.100(6) Uiso calc C2 ?
H3 0.214 0.581 -0.002 0.100(6) Uiso calc C2 ?
H4 0.00 0.314 -.024 0.093(7) Uiso calc C1 S
H5 0.093 0.403 -.132 0.053(7) Uiso calc C1 ?
H6 0.00 0.67(2) -.08(1) 0.06(4) Uiso ? ? S

loop_
_atom_type_symbol
_atom_type_scat_source
C SHELX76
H SHELX76
N SHELX76
Cl SHELX76
Sn SHELX76

loop_
_geom_angle_atom_site_label_1
_geom_angle_atom_site_label_2
_geom_angle_atom_site_label_3
_geom_angle_site_symmetry_3
_geom_angle
_geom_angle_publ_flag
Cl1 Sn Cl2 . 90.6(2) yes
Cl2 Sn Cl2 4 89.10(10) yes
C1 N C2 . 111.0(10) yes
C2 N C2 4 104(2) yes
H6 N C2 . 109(4) ?
H6 N C1 . 114(7) ?

loop_
_geom_bond_atom_site_label_1
_geom_bond_atom_site_label_2
_geom_bond_distance
_geom_bond_publ_flag
Sn Cl1 2.515(4) yes
Sn Cl2 2.500(3) yes
N C1 1.45(2) yes
N C2 1.42(2) yes
N H6 1.10(10) no

loop_
_geom_contact_atom_site_label_1
_geom_contact_atom_site_label_2
_geom_contact_distance
_geom_contact_site_symmetry_2
_geom_contact_publ_flag
Cl1 H6 2.61(5) 2_565 yes
Cl2 H6 2.71(6) 2_565 yes
Cl1 H4 2.78(5) 2 yes
Cl2 H1 2.78(6) . yes
